data_1533110
loop_
_publ_author_name
'Edwards, A.J.'
'Jones, G.R.'

_publ_section_title
;
 Fluoride Crystal Structures. Part X. Trifluoroselenium(IV)
 mue-Fluoro-bis(pentafluoroniobate(V
;
_journal_name_full
;
Journal of the Chemical Society A: Inorganic, Physical, Theoretical (1966-1971)
;
_journal_page_first 1491
_journal_page_last 1497
_journal_volume 1970
_journal_year 1970
_chemical_formula_sum 'F14 Nb2 Se'
_chemical_name_systematic 'Se Nb2 F14'
_space_group_IT_number 14
_symmetry_space_group_name_Hall '-P 2ybc'
_symmetry_space_group_name_H-M 'P 1 21/c 1'
_cell_angle_alpha 90
_cell_angle_beta 103.4
_cell_angle_gamma 90
_cell_formula_units_Z 4
_cell_length_a 7.6
_cell_length_b 17.38
_cell_length_c 8.8
_cell_volume 1130.730
_citation_journal_id_ASTM JCSIAP
_cod_data_source_file Edwards_JCSIAP_1970_1286.cif
_cod_data_source_block F14Nb2Se1
_cod_original_cell_volume 1130.73
_cod_original_formula_sum 'F14 Nb2 Se1'
_cod_database_code 1533110

loop_
_symmetry_equiv_pos_as_xyz
x,y,z
-x,y+1/2,-z+1/2
-x,-y,-z
x,-y-1/2,z-1/2

loop_
_atom_site_label
_atom_site_type_symbol
_atom_site_fract_x
_atom_site_fract_y
_atom_site_fract_z
_atom_site_occupancy
_atom_site_U_iso_or_equiv
Se1 Se+4 0.1694 0.138 0.3694 1 0.0
F4 F-1 -0.1492 0.3244 0.0842 1 0.0
F1 F-1 -0.0299 0.2471 0.3351 1 0.0
F2 F-1 -0.3744 0.3999 0.2068 1 0.0
F10 F-1 0.1796 0.4245 0.1229 1 0.0
F8 F-1 0.344 0.3727 0.393 1 0.0
F9 F-1 0.4082 0.5218 0.3241 1 0.0
F13 F-1 0.319 0.1991 0.4647 1 0.0
F6 F-1 -0.012 0.3982 0.3203 1 0.0
F3 F-1 -0.3877 0.2462 0.2378 1 0.0
F12 F-1 0.3204 0.0681 0.3724 1 0.0
F7 F-1 0.0493 0.5412 0.247 1 0.0
Nb1 Nb+5 -0.2205 0.3201 0.2719 1 0.0
F14 F-1 0.1818 0.1695 0.1936 1 0.0
F11 F-1 0.2015 0.486 0.5239 1 0.0
Nb2 Nb+5 0.2158 0.4611 0.3287 1 0.0
F5 F-1 -0.2196 0.3393 0.4754 1 0.0
